data_7703168
loop_
_publ_author_name
'Radhakrishna, Latchupatula'
'Kunchur, Harish S.'
'Namdeo, Pavan K.'
'Butcher, Ray J.'
'Balakrishna, Maravanji S.'

_publ_section_title
;
 New 1,2,3-triazole based bis- and trisphosphine ligands: synthesis,
 transition metal chemistry and catalytic studies.
;
_journal_issue 11
_journal_name_full 'Dalton transactions (Cambridge, England : 2003)'
_journal_page_first 3434
_journal_page_last 3449
_journal_paper_doi 10.1039/c9dt04302k
_journal_volume 49
_journal_year 2020
_chemical_formula_moiety 'C42 H29 N3 O4 P2 W, 2(C H2 Cl2)'
_chemical_formula_sum 'C44 H33 Cl4 N3 O4 P2 W'
_chemical_formula_weight 1055.32
_space_group_crystal_system triclinic
_space_group_IT_number 2
_space_group_name_Hall '-P 1'
_space_group_name_H-M_alt 'P -1'
_atom_sites_solution_hydrogens geom
_audit_creation_date 2019-12-16
_audit_creation_method
;
Olex2 1.2
(compiled 2018.05.29 svn.r3508 for OlexSys, GUI svn.r5506)
;
_audit_update_record
;
2019-12-25 deposited with the CCDC.	2020-01-02 downloaded from the CCDC.
;
_cell_angle_alpha 94.8810(10)
_cell_angle_beta 106.2740(10)
_cell_angle_gamma 101.0640(10)
_cell_formula_units_Z 2
_cell_length_a 10.93180(10)
_cell_length_b 12.0240(2)
_cell_length_c 17.6156(3)
_cell_measurement_reflns_used 20407
_cell_measurement_temperature 150
_cell_measurement_theta_max 31.2490
_cell_measurement_theta_min 2.0090
_cell_volume 2157.55(6)
_computing_cell_refinement
;
CrystalClear-SM Expert 2.0 r7 (Rigaku, 2011)
;
_computing_data_collection
;
CrystalClear-SM Expert 2.0 r7 (Rigaku, 2011)
;
_computing_data_reduction
;
CrystalClear-SM Expert 2.0 r7 (Rigaku, 2011)
;
_computing_molecular_graphics 'Olex2 (Dolomanov et al., 2009)'
_computing_publication_material 'Olex2 (Dolomanov et al., 2009)'
_computing_structure_refinement 'ShelXL (Sheldrick, 2015)'
_computing_structure_solution 'ShelXT (Sheldrick, 2015)'
_diffrn_ambient_temperature 150.0
_diffrn_detector CCD
_diffrn_detector_area_resol_mean 28.5714
_diffrn_detector_type 'Rigaku Saturn724+'
_diffrn_measured_fraction_theta_full 0.999
_diffrn_measured_fraction_theta_max 0.895
_diffrn_measurement_details
;
List of Runs (angles in degrees, time in seconds):

  # Type    Start    End  Width  t~exp~   \w     \q     \k     \f   Frames
#--------------------------------------------------------------------------
  1  \w   -110.00  30.00   0.50   10.00    --  -20.00   0.00 -36.00  280
  2  \w    -98.00  19.00   0.50   10.00    --  -20.00 -72.00 -36.00  234
  3  \w    -75.50  19.00   0.50   10.00    --  -20.00 -72.00 108.00  189
  4  \w    -76.50 -11.00   0.50   10.00    --  -20.00 -72.00-108.00  131
  5  \w     -9.00   5.50   0.50   10.00    --  -20.00  72.00  36.00   29
;
_diffrn_measurement_device 'AFC12 (Right): Kappa 3 circle'
_diffrn_measurement_device_type 'Rigaku Saturn724+ (2x2 bin mode)'
_diffrn_measurement_method 'profile data from \w-scans'
_diffrn_measurement_specimen_support 'Mitegen 50um'
_diffrn_radiation_collimation 0.3
_diffrn_radiation_monochromator Confocal
_diffrn_radiation_probe x-ray
_diffrn_radiation_type MoK\a
_diffrn_radiation_wavelength 0.71073
_diffrn_reflns_av_R_equivalents 0.0446
_diffrn_reflns_av_unetI/netI 0.0441
_diffrn_reflns_Laue_measured_fraction_full 0.999
_diffrn_reflns_Laue_measured_fraction_max 0.895
_diffrn_reflns_limit_h_max 15
_diffrn_reflns_limit_h_min -15
_diffrn_reflns_limit_k_max 16
_diffrn_reflns_limit_k_min -17
_diffrn_reflns_limit_l_max 25
_diffrn_reflns_limit_l_min -20
_diffrn_reflns_number 24915
_diffrn_reflns_point_group_measured_fraction_full 0.999
_diffrn_reflns_point_group_measured_fraction_max 0.895
_diffrn_reflns_theta_full 25.242
_diffrn_reflns_theta_max 31.093
_diffrn_reflns_theta_min 1.745
_diffrn_source 'Rotating Anode'
_diffrn_source_current 24.0
_diffrn_source_power 1.2
_diffrn_source_target Mo
_diffrn_source_type 'Rotating Anode'
_diffrn_source_voltage 50.0
_exptl_absorpt_coefficient_mu 3.045
_exptl_absorpt_correction_T_max 1.00000
_exptl_absorpt_correction_T_min 0.68870
_exptl_absorpt_correction_type numerical
_exptl_absorpt_process_details
;
CrysAlisPro 1.171.40.15 (Rigaku Oxford Diffraction, 2018)
Empirical absorption correction using spherical harmonics,
 implemented in SCALE3 ABSPACK scaling algorithm.
;
_exptl_crystal_colour orange
_exptl_crystal_colour_primary orange
_exptl_crystal_density_diffrn 1.624
_exptl_crystal_description block
_exptl_crystal_F_000 1044
_exptl_crystal_size_max 0.158
_exptl_crystal_size_mid 0.124
_exptl_crystal_size_min 0.086
_refine_diff_density_max 1.778
_refine_diff_density_min -1.346
_refine_diff_density_rms 0.174
_refine_ls_extinction_method none
_refine_ls_goodness_of_fit_ref 1.034
_refine_ls_hydrogen_treatment constr
_refine_ls_matrix_type full
_refine_ls_number_parameters 523
_refine_ls_number_reflns 12412
_refine_ls_number_restraints 0
_refine_ls_restrained_S_all 1.034
_refine_ls_R_factor_all 0.0339
_refine_ls_R_factor_gt 0.0294
_refine_ls_shift/su_max 0.004
_refine_ls_shift/su_mean 0.000
_refine_ls_structure_factor_coef Fsqd
_refine_ls_weighting_details 'w=1/[\s^2^(Fo^2^)+(0.0250P)^2^+2.6081P] where P=(Fo^2^+2Fc^2^)/3'
_refine_ls_weighting_scheme calc
_refine_ls_wR_factor_gt 0.0635
_refine_ls_wR_factor_ref 0.0657
_reflns_Friedel_coverage 0.000
_reflns_number_gt 11626
_reflns_number_total 12412
_reflns_threshold_expression 'I > 2\s(I)'
_cod_data_source_file c9dt04302k2.cif
_cod_data_source_block compound-9
_cod_depositor_comments 'Adding full bibliography for 7703162--7703172.cif.'
_cod_database_code 7703168
_shelx_shelxl_version_number 2014/7
_shelx_space_group_comment
;
The symmetry employed for this shelxl refinement is uniquely defined
by the following loop, which should always be used as a source of
symmetry information in preference to the above space-group names.
They are only intended as comments.
;
_shelx_estimated_absorpt_t_max 0.780
_shelx_estimated_absorpt_t_min 0.645
_olex2_refinement_description
;
1. Fixed Uiso
 At 1.2 times of:
  All C(H) groups, All C(H,H) groups
2.a Secondary CH2 refined with riding coordinates:
 C44(H44A,H44B), C43(H43A,H43B)
2.b Aromatic/amide H refined with riding coordinates:
 C4(H4), C5(H5), C20(H20), C22(H22), C3(H3), C26(H26), C36(H36), C34(H34),
 C25(H25), C38(H38), C28(H28), C11(H11), C16(H16), C24(H24), C19(H19), C10(H10),
  C12(H12), C2(H2), C37(H37), C13(H13), C35(H35), C32(H32), C23(H23), C14(H14),
 C29(H29), C31(H31), C30(H30), C17(H17), C18(H18)
;
_olex2_submission_special_instructions 'No special instructions were received'
_oxdiff_exptl_absorpt_empirical_details
;
Empirical correction (ABSPACK) includes:
- Absorption correction using spherical harmonics
- Frame scaling
- Detector area scaling
;

loop_
_space_group_symop_operation_xyz
'x, y, z'
'-x, -y, -z'

loop_
_atom_site_label
_atom_site_type_symbol
_atom_site_fract_x
_atom_site_fract_y
_atom_site_fract_z
_atom_site_U_iso_or_equiv
_atom_site_adp_type
_atom_site_occupancy
_atom_site_site_symmetry_order
_atom_site_calc_flag
_atom_site_refinement_flags_posn
W1 W 0.42505(2) 0.20117(2) 0.70431(2) 0.01517(3) Uani 1 1 d .
P2 P 0.49468(6) 0.71818(5) 0.69987(4) 0.01727(12) Uani 1 1 d .
P1 P 0.43234(6) 0.31925(5) 0.82971(4) 0.01496(11) Uani 1 1 d .
Cl4 Cl 1.11157(10) 0.73486(10) 1.03429(7) 0.0584(3) Uani 1 1 d .
Cl3 Cl 1.17645(19) 0.97879(13) 1.09427(10) 0.1001(5) Uani 1 1 d .
O1 O 0.4501(2) 0.09504(19) 0.54126(12) 0.0347(5) Uani 1 1 d .
O4 O 0.7313(2) 0.2246(2) 0.76580(14) 0.0359(5) Uani 1 1 d .
O3 O 0.1161(2) 0.1250(2) 0.62703(17) 0.0512(7) Uani 1 1 d .
O2 O 0.4065(2) -0.03114(16) 0.77185(13) 0.0327(5) Uani 1 1 d .
C4 C 0.7864(3) 0.5449(2) 0.93906(16) 0.0229(5) Uani 1 1 d .
H4 H 0.8509 0.5599 0.9900 0.027 Uiso 1 1 calc R
N2 N 0.3579(2) 0.38823(17) 0.59765(12) 0.0179(4) Uani 1 1 d .
N1 N 0.3767(2) 0.50143(17) 0.59391(12) 0.0165(4) Uani 1 1 d .
C5 C 0.6722(3) 0.4615(2) 0.92525(15) 0.0194(5) Uani 1 1 d .
H5 H 0.6590 0.4203 0.9670 0.023 Uiso 1 1 calc R
C20 C 0.3966(3) 0.2840(2) 0.97936(15) 0.0225(5) Uani 1 1 d .
H20 H 0.3377 0.3336 0.9696 0.027 Uiso 1 1 calc R
C22 C 0.1725(3) 0.3229(2) 0.81008(17) 0.0245(5) Uani 1 1 d .
H22 H 0.1574 0.2426 0.7948 0.029 Uiso 1 1 calc R
C41 C 0.2272(3) 0.1579(2) 0.65620(17) 0.0263(6) Uani 1 1 d .
C21 C 0.2992(2) 0.3912(2) 0.82893(14) 0.0178(5) Uani 1 1 d .
C6 C 0.5765(2) 0.4375(2) 0.85071(14) 0.0157(4) Uani 1 1 d .
C39 C 0.4381(3) 0.1319(2) 0.59991(16) 0.0213(5) Uani 1 1 d .
C3 C 0.8066(2) 0.6059(2) 0.87926(16) 0.0224(5) Uani 1 1 d .
H3 H 0.8848 0.6628 0.8888 0.027 Uiso 1 1 calc R
C42 C 0.6217(3) 0.2215(2) 0.74562(15) 0.0214(5) Uani 1 1 d .
C26 C 0.3192(3) 0.5089(2) 0.84944(16) 0.0237(5) Uani 1 1 d .
H26 H 0.4045 0.5562 0.8621 0.028 Uiso 1 1 calc R
C15 C 0.4578(2) 0.2583(2) 0.92266(15) 0.0187(5) Uani 1 1 d .
C36 C 0.8217(3) 0.9110(2) 0.60984(18) 0.0273(6) Uani 1 1 d .
H36 H 0.8884 0.9531 0.5919 0.033 Uiso 1 1 calc R
N3 N 0.4332(2) 0.37682(17) 0.66804(12) 0.0167(4) Uani 1 1 d .
C27 C 0.3476(2) 0.7563(2) 0.63928(15) 0.0179(5) Uani 1 1 d .
C34 C 0.6868(2) 0.7315(2) 0.61644(15) 0.0203(5) Uani 1 1 d .
H34 H 0.6626 0.6503 0.6037 0.024 Uiso 1 1 calc R
C9 C 0.3082(2) 0.5339(2) 0.51974(14) 0.0170(4) Uani 1 1 d .
C25 C 0.2139(3) 0.5575(3) 0.85147(19) 0.0318(6) Uani 1 1 d .
H25 H 0.2278 0.6381 0.8652 0.038 Uiso 1 1 calc R
C38 C 0.6638(3) 0.9068(2) 0.68139(18) 0.0259(6) Uani 1 1 d .
H38 H 0.6235 0.9461 0.7131 0.031 Uiso 1 1 calc R
C28 C 0.3443(3) 0.8216(2) 0.57762(16) 0.0229(5) Uani 1 1 d .
H28 H 0.4211 0.8463 0.5628 0.027 Uiso 1 1 calc R
C1 C 0.5969(2) 0.5002(2) 0.78956(14) 0.0152(4) Uani 1 1 d .
C11 C 0.3112(3) 0.6247(2) 0.40519(16) 0.0256(6) Uani 1 1 d .
H11 H 0.3579 0.6695 0.3761 0.031 Uiso 1 1 calc R
C16 C 0.5434(3) 0.1850(2) 0.93781(16) 0.0227(5) Uani 1 1 d .
H16 H 0.5839 0.1655 0.8990 0.027 Uiso 1 1 calc R
C24 C 0.0895(3) 0.4892(3) 0.83367(19) 0.0351(7) Uani 1 1 d .
H24 H 0.0182 0.5228 0.8353 0.042 Uiso 1 1 calc R
C19 C 0.4215(3) 0.2376(3) 1.05009(17) 0.0293(6) Uani 1 1 d .
H19 H 0.3788 0.2548 1.0883 0.035 Uiso 1 1 calc R
C10 C 0.3785(3) 0.5987(2) 0.47825(16) 0.0221(5) Uani 1 1 d .
H10 H 0.4707 0.6247 0.4993 0.026 Uiso 1 1 calc R
C12 C 0.1777(3) 0.5865(3) 0.37434(17) 0.0310(6) Uani 1 1 d .
H12 H 0.1327 0.6052 0.3243 0.037 Uiso 1 1 calc R
C2 C 0.7120(2) 0.5840(2) 0.80463(16) 0.0199(5) Uani 1 1 d .
H2 H 0.7260 0.6265 0.7636 0.024 Uiso 1 1 calc R
C33 C 0.6241(2) 0.7878(2) 0.66113(15) 0.0182(5) Uani 1 1 d .
C37 C 0.7617(3) 0.9682(2) 0.65556(19) 0.0291(6) Uani 1 1 d .
H37 H 0.7877 1.0492 0.6691 0.035 Uiso 1 1 calc R
C13 C 0.1088(3) 0.5205(3) 0.41645(18) 0.0322(6) Uani 1 1 d .
H13 H 0.0166 0.4937 0.3951 0.039 Uiso 1 1 calc R
C8 C 0.4644(2) 0.5650(2) 0.66268(14) 0.0160(4) Uani 1 1 d .
C35 C 0.7846(3) 0.7930(2) 0.59028(17) 0.0252(5) Uani 1 1 d .
H35 H 0.8258 0.7540 0.5590 0.030 Uiso 1 1 calc R
C32 C 0.2337(3) 0.7224(2) 0.66076(17) 0.0243(5) Uani 1 1 d .
H32 H 0.2353 0.6792 0.7036 0.029 Uiso 1 1 calc R
C23 C 0.0689(3) 0.3723(3) 0.81357(19) 0.0320(6) Uani 1 1 d .
H23 H -0.0164 0.3253 0.8021 0.038 Uiso 1 1 calc R
C40 C 0.4128(3) 0.0545(2) 0.74587(15) 0.0214(5) Uani 1 1 d .
C14 C 0.1746(3) 0.4936(2) 0.48978(17) 0.0256(5) Uani 1 1 d .
H14 H 0.1283 0.4481 0.5188 0.031 Uiso 1 1 calc R
C29 C 0.2284(3) 0.8509(3) 0.53750(19) 0.0307(6) Uani 1 1 d .
H29 H 0.2265 0.8957 0.4954 0.037 Uiso 1 1 calc R
C31 C 0.1189(3) 0.7510(3) 0.62041(19) 0.0300(6) Uani 1 1 d .
H31 H 0.0419 0.7267 0.6351 0.036 Uiso 1 1 calc R
C30 C 0.1162(3) 0.8152(3) 0.55862(19) 0.0319(6) Uani 1 1 d .
H30 H 0.0371 0.8347 0.5307 0.038 Uiso 1 1 calc R
C7 C 0.5010(2) 0.4825(2) 0.70963(14) 0.0156(4) Uani 1 1 d .
C17 C 0.5697(3) 0.1405(2) 1.00881(18) 0.0293(6) Uani 1 1 d .
H17 H 0.6300 0.0922 1.0192 0.035 Uiso 1 1 calc R
C18 C 0.5084(3) 0.1661(3) 1.06507(17) 0.0327(7) Uani 1 1 d .
H18 H 0.5259 0.1348 1.1137 0.039 Uiso 1 1 calc R
C44 C 1.0550(6) 0.8564(5) 1.0385(4) 0.0850(17) Uani 1 1 d .
H44A H 0.9829 0.8439 1.0627 0.102 Uiso 1 1 calc R
H44B H 1.0185 0.8719 0.9833 0.102 Uiso 1 1 calc R
Cl1 Cl 0.17997(10) 1.02652(8) 0.87288(7) 0.0535(2) Uani 1 1 d .
Cl2 Cl 0.02437(14) 0.79596(10) 0.80434(7) 0.0717(4) Uani 1 1 d .
C43 C 0.0986(5) 0.9273(4) 0.7873(3) 0.0705(14) Uani 1 1 d .
H43A H 0.0311 0.9598 0.7519 0.085 Uiso 1 1 calc R
H43B H 0.1620 0.9156 0.7585 0.085 Uiso 1 1 calc R

loop_
_atom_site_aniso_label
_atom_site_aniso_U_11
_atom_site_aniso_U_22
_atom_site_aniso_U_33
_atom_site_aniso_U_23
_atom_site_aniso_U_13
_atom_site_aniso_U_12
W1 0.01874(5) 0.01207(5) 0.01477(5) 0.00295(3) 0.00498(4) 0.00337(3)
P2 0.0186(3) 0.0139(3) 0.0191(3) 0.0024(2) 0.0056(2) 0.0034(2)
P1 0.0163(3) 0.0142(3) 0.0148(3) 0.0038(2) 0.0047(2) 0.0038(2)
Cl4 0.0385(5) 0.0684(7) 0.0562(6) 0.0043(5) 0.0015(4) 0.0046(5)
Cl3 0.1213(14) 0.0729(9) 0.0853(10) -0.0065(8) -0.0018(9) 0.0302(9)
O1 0.0486(14) 0.0332(11) 0.0239(10) 0.0001(9) 0.0159(10) 0.0069(10)
O4 0.0236(10) 0.0490(14) 0.0360(12) 0.0102(10) 0.0073(9) 0.0113(10)
O3 0.0252(12) 0.0529(16) 0.0609(17) 0.0010(13) -0.0007(12) -0.0021(11)
O2 0.0531(14) 0.0164(9) 0.0286(10) 0.0085(8) 0.0123(10) 0.0054(9)
C4 0.0201(12) 0.0260(13) 0.0190(12) 0.0028(10) 0.0011(10) 0.0040(10)
N2 0.0227(10) 0.0141(9) 0.0160(9) 0.0043(7) 0.0038(8) 0.0042(8)
N1 0.0196(10) 0.0143(9) 0.0160(9) 0.0047(7) 0.0050(8) 0.0039(8)
C5 0.0215(12) 0.0199(11) 0.0162(11) 0.0034(9) 0.0047(9) 0.0040(10)
C20 0.0259(13) 0.0225(12) 0.0200(12) 0.0041(10) 0.0078(10) 0.0058(11)
C22 0.0217(13) 0.0256(13) 0.0262(13) 0.0062(11) 0.0068(11) 0.0049(11)
C41 0.0259(14) 0.0236(13) 0.0265(13) 0.0011(11) 0.0054(11) 0.0041(11)
C21 0.0201(11) 0.0215(12) 0.0138(10) 0.0047(9) 0.0051(9) 0.0088(10)
C6 0.0161(11) 0.0145(10) 0.0171(11) 0.0022(8) 0.0053(9) 0.0047(9)
C39 0.0257(13) 0.0174(11) 0.0202(12) 0.0036(9) 0.0068(10) 0.0034(10)
C3 0.0151(11) 0.0236(12) 0.0232(12) 0.0026(10) 0.0021(10) -0.0023(10)
C42 0.0258(13) 0.0220(12) 0.0188(12) 0.0045(10) 0.0090(10) 0.0071(10)
C26 0.0237(13) 0.0218(12) 0.0264(13) 0.0029(10) 0.0074(11) 0.0081(11)
C15 0.0203(11) 0.0161(11) 0.0182(11) 0.0049(9) 0.0050(9) 0.0012(9)
C36 0.0193(12) 0.0282(14) 0.0335(15) 0.0098(12) 0.0088(11) -0.0003(11)
N3 0.0180(10) 0.0166(9) 0.0147(9) 0.0036(7) 0.0037(8) 0.0034(8)
C27 0.0196(11) 0.0145(10) 0.0204(11) 0.0017(9) 0.0066(9) 0.0054(9)
C34 0.0187(11) 0.0180(11) 0.0228(12) 0.0018(9) 0.0041(10) 0.0044(10)
C9 0.0211(11) 0.0161(11) 0.0138(10) 0.0032(8) 0.0034(9) 0.0068(9)
C25 0.0349(16) 0.0291(15) 0.0351(16) 0.0037(12) 0.0091(13) 0.0183(13)
C38 0.0265(14) 0.0158(12) 0.0344(15) -0.0013(10) 0.0111(12) 0.0023(10)
C28 0.0239(13) 0.0210(12) 0.0265(13) 0.0075(10) 0.0102(11) 0.0062(10)
C1 0.0165(11) 0.0145(10) 0.0151(10) 0.0031(8) 0.0044(9) 0.0051(9)
C11 0.0320(14) 0.0264(13) 0.0196(12) 0.0096(10) 0.0088(11) 0.0051(12)
C16 0.0263(13) 0.0205(12) 0.0219(12) 0.0063(10) 0.0062(10) 0.0071(10)
C24 0.0306(15) 0.0502(19) 0.0327(16) 0.0107(14) 0.0105(13) 0.0250(15)
C19 0.0397(16) 0.0278(14) 0.0213(13) 0.0056(11) 0.0126(12) 0.0037(12)
C10 0.0220(12) 0.0234(12) 0.0206(12) 0.0071(10) 0.0057(10) 0.0041(10)
C12 0.0353(16) 0.0370(16) 0.0187(12) 0.0109(12) 0.0008(11) 0.0109(13)
C2 0.0176(11) 0.0206(12) 0.0213(12) 0.0068(10) 0.0053(10) 0.0030(10)
C33 0.0158(11) 0.0170(11) 0.0197(11) 0.0040(9) 0.0028(9) 0.0018(9)
C37 0.0261(14) 0.0173(12) 0.0421(17) 0.0041(11) 0.0107(13) 0.0002(11)
C13 0.0192(13) 0.0407(17) 0.0298(15) 0.0093(13) -0.0019(11) 0.0026(12)
C8 0.0161(11) 0.0169(11) 0.0151(10) 0.0043(9) 0.0045(9) 0.0034(9)
C35 0.0187(12) 0.0266(13) 0.0306(14) 0.0028(11) 0.0084(11) 0.0048(11)
C32 0.0251(13) 0.0223(12) 0.0272(13) 0.0058(10) 0.0104(11) 0.0048(11)
C23 0.0183(13) 0.0463(18) 0.0322(15) 0.0103(14) 0.0075(12) 0.0073(13)
C40 0.0286(13) 0.0173(11) 0.0182(11) 0.0024(9) 0.0074(10) 0.0051(10)
C14 0.0223(13) 0.0296(14) 0.0252(13) 0.0107(11) 0.0071(11) 0.0035(11)
C29 0.0312(15) 0.0302(15) 0.0343(15) 0.0144(12) 0.0089(13) 0.0129(13)
C31 0.0205(13) 0.0345(15) 0.0364(16) 0.0055(13) 0.0101(12) 0.0072(12)
C30 0.0240(14) 0.0334(15) 0.0385(16) 0.0070(13) 0.0052(12) 0.0128(12)
C7 0.0156(10) 0.0155(10) 0.0171(11) 0.0034(9) 0.0064(9) 0.0038(9)
C17 0.0351(15) 0.0235(13) 0.0284(14) 0.0111(11) 0.0037(12) 0.0100(12)
C18 0.0456(18) 0.0302(15) 0.0190(13) 0.0119(11) 0.0053(12) 0.0036(14)
C44 0.069(3) 0.083(4) 0.092(4) -0.007(3) 0.008(3) 0.022(3)
Cl1 0.0502(5) 0.0414(5) 0.0616(6) 0.0008(4) 0.0089(5) 0.0078(4)
Cl2 0.0998(9) 0.0478(6) 0.0636(7) 0.0090(5) 0.0405(7) -0.0159(6)
C43 0.083(3) 0.056(3) 0.050(2) 0.013(2) 0.009(2) -0.025(2)

loop_
_atom_type_symbol
_atom_type_description
_atom_type_scat_dispersion_real
_atom_type_scat_dispersion_imag
_atom_type_scat_source
C C 0.0033 0.0016 'International Tables Vol C Tables 4.2.6.8 and 6.1.1.4'
H H 0.0000 0.0000 'International Tables Vol C Tables 4.2.6.8 and 6.1.1.4'
Cl Cl 0.1484 0.1585 'International Tables Vol C Tables 4.2.6.8 and 6.1.1.4'
N N 0.0061 0.0033 'International Tables Vol C Tables 4.2.6.8 and 6.1.1.4'
O O 0.0106 0.0060 'International Tables Vol C Tables 4.2.6.8 and 6.1.1.4'
P P 0.1023 0.0942 'International Tables Vol C Tables 4.2.6.8 and 6.1.1.4'
W W -0.8490 6.8722 'International Tables Vol C Tables 4.2.6.8 and 6.1.1.4'

loop_
_geom_angle_atom_site_label_1
_geom_angle_atom_site_label_2
_geom_angle_atom_site_label_3
_geom_angle
C41 W1 P1 97.11(8)
C41 W1 N3 91.32(10)
C39 W1 P1 169.76(7)
C39 W1 C41 88.18(11)
C39 W1 C42 86.20(11)
C39 W1 N3 93.27(9)
C42 W1 P1 89.36(7)
C42 W1 C41 171.88(11)
C42 W1 N3 94.84(9)
N3 W1 P1 77.90(5)
C40 W1 P1 96.14(7)
C40 W1 C41 87.73(12)
C40 W1 C39 92.81(10)
C40 W1 C42 86.71(11)
C40 W1 N3 173.81(9)
C27 P2 C33 104.05(11)
C27 P2 C8 101.83(11)
C33 P2 C8 105.05(11)
C21 P1 W1 118.92(8)
C21 P1 C6 103.82(11)
C6 P1 W1 105.39(8)
C15 P1 W1 119.88(8)
C15 P1 C21 103.26(11)
C15 P1 C6 103.48(11)
C5 C4 H4 119.9
C3 C4 H4 119.9
C3 C4 C5 120.3(2)
N3 N2 N1 106.68(19)
N2 N1 C9 116.3(2)
N2 N1 C8 111.91(19)
C8 N1 C9 131.7(2)
C4 C5 H5 119.6
C4 C5 C6 120.9(2)
C6 C5 H5 119.6
C15 C20 H20 119.9
C19 C20 H20 119.9
C19 C20 C15 120.3(3)
C21 C22 H22 119.9
C23 C22 H22 119.9
C23 C22 C21 120.2(3)
O3 C41 W1 174.7(3)
C22 C21 P1 117.78(19)
C26 C21 P1 123.0(2)
C26 C21 C22 119.2(2)
C5 C6 P1 120.88(18)
C5 C6 C1 118.9(2)
C1 C6 P1 120.07(18)
O1 C39 W1 177.5(2)
C4 C3 H3 120.1
C4 C3 C2 119.8(2)
C2 C3 H3 120.1
O4 C42 W1 174.6(2)
C21 C26 H26 120.0
C21 C26 C25 120.0(3)
C25 C26 H26 120.0
C20 C15 P1 122.39(19)
C16 C15 P1 118.49(19)
C16 C15 C20 119.1(2)
C37 C36 H36 119.9
C35 C36 H36 119.9
C35 C36 C37 120.2(3)
N2 N3 W1 119.38(15)
N2 N3 C7 109.80(19)
C7 N3 W1 130.71(16)
C28 C27 P2 124.4(2)
C28 C27 C32 118.9(2)
C32 C27 P2 116.54(19)
C33 C34 H34 119.7
C35 C34 H34 119.7
C35 C34 C33 120.6(2)
C10 C9 N1 119.4(2)
C14 C9 N1 118.7(2)
C14 C9 C10 121.8(2)
C26 C25 H25 119.8
C24 C25 C26 120.4(3)
C24 C25 H25 119.8
C33 C38 H38 119.7
C37 C38 H38 119.7
C37 C38 C33 120.5(3)
C27 C28 H28 119.9
C27 C28 C29 120.1(3)
C29 C28 H28 119.9
C6 C1 C7 122.9(2)
C2 C1 C6 119.5(2)
C2 C1 C7 117.7(2)
C10 C11 H11 119.6
C12 C11 H11 119.6
C12 C11 C10 120.8(3)
C15 C16 H16 119.7
C17 C16 C15 120.5(3)
C17 C16 H16 119.7
C25 C24 H24 120.0
C23 C24 C25 119.9(3)
C23 C24 H24 120.0
C20 C19 H19 119.9
C18 C19 C20 120.1(3)
C18 C19 H19 119.9
C9 C10 C11 118.5(3)
C9 C10 H10 120.7
C11 C10 H10 120.7
C11 C12 H12 120.0
C11 C12 C13 119.9(3)
C13 C12 H12 120.0
C3 C2 C1 120.7(2)
C3 C2 H2 119.6
C1 C2 H2 119.6
C34 C33 P2 125.36(19)
C34 C33 C38 118.9(2)
C38 C33 P2 115.70(19)
C36 C37 H37 120.1
C38 C37 C36 119.8(3)
C38 C37 H37 120.1
C12 C13 H13 120.0
C14 C13 C12 120.0(3)
C14 C13 H13 120.0
N1 C8 P2 129.78(18)
N1 C8 C7 103.4(2)
C7 C8 P2 124.76(18)
C36 C35 C34 119.9(3)
C36 C35 H35 120.0
C34 C35 H35 120.0
C27 C32 H32 119.6
C31 C32 C27 120.7(3)
C31 C32 H32 119.6
C22 C23 H23 119.9
C24 C23 C22 120.3(3)
C24 C23 H23 119.9
O2 C40 W1 178.8(2)
C9 C14 C13 118.9(3)
C9 C14 H14 120.5
C13 C14 H14 120.5
C28 C29 H29 119.9
C30 C29 C28 120.3(3)
C30 C29 H29 119.9
C32 C31 H31 120.0
C32 C31 C30 120.0(3)
C30 C31 H31 120.0
C29 C30 C31 120.0(3)
C29 C30 H30 120.0
C31 C30 H30 120.0
N3 C7 C1 123.8(2)
N3 C7 C8 108.2(2)
C8 C7 C1 128.0(2)
C16 C17 H17 119.9
C16 C17 C18 120.2(3)
C18 C17 H17 119.9
C19 C18 C17 119.8(3)
C19 C18 H18 120.1
C17 C18 H18 120.1
Cl4 C44 Cl3 113.8(3)
Cl4 C44 H44A 108.8
Cl4 C44 H44B 108.8
Cl3 C44 H44A 108.8
Cl3 C44 H44B 108.8
H44A C44 H44B 107.7
Cl1 C43 H43A 108.6
Cl1 C43 H43B 108.6
Cl2 C43 Cl1 114.8(3)
Cl2 C43 H43A 108.6
Cl2 C43 H43B 108.6
H43A C43 H43B 107.5

loop_
_geom_bond_atom_site_label_1
_geom_bond_atom_site_label_2
_geom_bond_distance
W1 P1 2.4952(6)
W1 C41 2.032(3)
W1 C39 2.007(3)
W1 C42 2.025(3)
W1 N3 2.251(2)
W1 C40 1.961(3)
P2 C27 1.827(3)
P2 C33 1.831(3)
P2 C8 1.836(2)
P1 C21 1.828(2)
P1 C6 1.835(2)
P1 C15 1.823(2)
Cl4 C44 1.696(6)
Cl3 C44 1.780(6)
O1 C39 1.141(3)
O4 C42 1.143(3)
O3 C41 1.153(4)
O2 C40 1.160(3)
C4 H4 0.9500
C4 C5 1.390(4)
C4 C3 1.377(4)
N2 N1 1.347(3)
N2 N3 1.317(3)
N1 C9 1.439(3)
N1 C8 1.371(3)
C5 H5 0.9500
C5 C6 1.397(3)
C20 H20 0.9500
C20 C15 1.393(4)
C20 C19 1.387(4)
C22 H22 0.9500
C22 C21 1.400(4)
C22 C23 1.389(4)
C21 C26 1.390(4)
C6 C1 1.409(3)
C3 H3 0.9500
C3 C2 1.394(4)
C26 H26 0.9500
C26 C25 1.394(4)
C15 C16 1.393(4)
C36 H36 0.9500
C36 C37 1.388(4)
C36 C35 1.384(4)
N3 C7 1.370(3)
C27 C28 1.390(3)
C27 C32 1.398(4)
C34 H34 0.9500
C34 C33 1.392(3)
C34 C35 1.390(4)
C9 C10 1.383(3)
C9 C14 1.378(4)
C25 H25 0.9500
C25 C24 1.383(5)
C38 H38 0.9500
C38 C33 1.398(3)
C38 C37 1.387(4)
C28 H28 0.9500
C28 C29 1.393(4)
C1 C2 1.396(3)
C1 C7 1.471(3)
C11 H11 0.9500
C11 C10 1.386(4)
C11 C12 1.376(4)
C16 H16 0.9500
C16 C17 1.380(4)
C24 H24 0.9500
C24 C23 1.379(5)
C19 H19 0.9500
C19 C18 1.386(4)
C10 H10 0.9500
C12 H12 0.9500
C12 C13 1.390(4)
C2 H2 0.9500
C37 H37 0.9500
C13 H13 0.9500
C13 C14 1.389(4)
C8 C7 1.391(3)
C35 H35 0.9500
C32 H32 0.9500
C32 C31 1.380(4)
C23 H23 0.9500
C14 H14 0.9500
C29 H29 0.9500
C29 C30 1.381(4)
C31 H31 0.9500
C31 C30 1.384(4)
C30 H30 0.9500
C17 H17 0.9500
C17 C18 1.388(4)
C18 H18 0.9500
C44 H44A 0.9900
C44 H44B 0.9900
Cl1 C43 1.739(5)
Cl2 C43 1.723(4)
C43 H43A 0.9900
C43 H43B 0.9900
